data_2228034
loop_
_publ_author_name
Nasirullah
'Islam, Nazar Ul'
'Tahir, M. Nawaz'
'Khan, Ikhtiar'

_publ_section_title
;
 [2-(2,3-Dimethylanilino)phenyl]methanol
;
_journal_coeditor_code TK2701
_journal_issue 9
_journal_name_full 'Acta Crystallographica Section E'
_journal_page_first o2373
_journal_paper_doi 10.1107/S1600536810033325
_journal_volume 66
_journal_year 2010
_chemical_formula_iupac 'C15 H17 N O'
_chemical_formula_moiety 'C15 H17 N O'
_chemical_formula_sum 'C15 H17 N O'
_chemical_formula_weight 227.30
_chemical_name_systematic
;
[2-(2,3-Dimethylanilino)phenyl]methanol
;
_space_group_IT_number 15
_symmetry_cell_setting monoclinic
_symmetry_space_group_name_Hall '-C 2yc'
_symmetry_space_group_name_H-M 'C 1 2/c 1'
_atom_sites_solution_hydrogens geom
_atom_sites_solution_primary direct
_atom_sites_solution_secondary difmap
_audit_creation_method SHELXL-97
_cell_angle_alpha 90
_cell_angle_beta 118.198(3)
_cell_angle_gamma 90
_cell_formula_units_Z 8
_cell_length_a 26.819(2)
_cell_length_b 5.0317(4)
_cell_length_c 21.4156(15)
_cell_measurement_reflns_used 1342
_cell_measurement_temperature 296(2)
_cell_measurement_theta_max 25.24
_cell_measurement_theta_min 3.08
_cell_volume 2547.0(3)
_computing_cell_refinement 'SAINT (Bruker, 2009)'
_computing_data_collection 'APEX2 (Bruker, 2009)'
_computing_data_reduction 'SAINT (Bruker, 2009)'
_computing_molecular_graphics 'ORTEP-3 for Windows (Farrugia, 1997) and PLATON (Spek, 2009)'
_computing_publication_material 'WinGX (Farrugia, 1999) and PLATON (Spek, 2009)'
_computing_structure_refinement 'SHELXL97 (Sheldrick, 2008)'
_computing_structure_solution 'SHELXS97 (Sheldrick, 2008)'
_diffrn_ambient_temperature 296(2)
_diffrn_detector_area_resol_mean 8.10
_diffrn_measured_fraction_theta_full 0.997
_diffrn_measured_fraction_theta_max 0.997
_diffrn_measurement_device_type 'Bruker Kappa APEXII CCD'
_diffrn_measurement_method \w
_diffrn_radiation_monochromator graphite
_diffrn_radiation_source 'fine-focus sealed tube'
_diffrn_radiation_type MoK\a
_diffrn_radiation_wavelength 0.71073
_diffrn_reflns_av_R_equivalents 0.0505
_diffrn_reflns_av_sigmaI/netI 0.0501
_diffrn_reflns_limit_h_max 32
_diffrn_reflns_limit_h_min -32
_diffrn_reflns_limit_k_max 4
_diffrn_reflns_limit_k_min -6
_diffrn_reflns_limit_l_max 25
_diffrn_reflns_limit_l_min -25
_diffrn_reflns_number 9889
_diffrn_reflns_theta_full 25.24
_diffrn_reflns_theta_max 25.24
_diffrn_reflns_theta_min 3.08
_diffrn_standards_number 0
_exptl_absorpt_coefficient_mu 0.074
_exptl_absorpt_correction_T_max 0.975
_exptl_absorpt_correction_T_min 0.966
_exptl_absorpt_correction_type multi-scan
_exptl_absorpt_process_details '(SADABS; Bruker, 2005)'
_exptl_crystal_colour dark-red
_exptl_crystal_density_diffrn 1.186
_exptl_crystal_density_method 'not measured'
_exptl_crystal_description prism
_exptl_crystal_F_000 976
_exptl_crystal_size_max 0.34
_exptl_crystal_size_mid 0.25
_exptl_crystal_size_min 0.22
_refine_diff_density_max 0.205
_refine_diff_density_min -0.164
_refine_ls_goodness_of_fit_ref 1.033
_refine_ls_hydrogen_treatment constr
_refine_ls_matrix_type full
_refine_ls_number_parameters 160
_refine_ls_number_reflns 2298
_refine_ls_number_restraints 3
_refine_ls_restrained_S_all 1.119
_refine_ls_R_factor_all 0.1032
_refine_ls_R_factor_gt 0.0523
_refine_ls_shift/su_max 0.000
_refine_ls_shift/su_mean 0.000
_refine_ls_structure_factor_coef Fsqd
_refine_ls_weighting_details 'calc w=1/[\s^2^(Fo^2^)+(0.0649P)^2^+0.7177P] where P=(Fo^2^+2Fc^2^)/3'
_refine_ls_weighting_scheme calc
_refine_ls_wR_factor_gt 0.1273
_refine_ls_wR_factor_ref 0.1499
_reflns_number_gt 1342
_reflns_number_total 2298
_reflns_threshold_expression I>2\s(I)
_cod_data_source_file tk2701.cif
_cod_data_source_block I
_cod_original_sg_symbol_H-M 'C 2/c'
_cod_database_code 2228034
_cod_database_fobs_code 2228034

loop_
_symmetry_equiv_pos_site_id
_symmetry_equiv_pos_as_xyz
1 x,y,z
2 -x,y,1/2-z
3 -x,-y,-z
4 x,-y,1/2+z
5 1/2+x,1/2+y,z
6 1/2-x,1/2+y,1/2-z
7 1/2-x,1/2-y,-z
8 1/2+x,1/2-y,1/2+z

loop_
_atom_site_aniso_label
_atom_site_aniso_U_11
_atom_site_aniso_U_22
_atom_site_aniso_U_33
_atom_site_aniso_U_12
_atom_site_aniso_U_13
_atom_site_aniso_U_23
O1 0.0578(11) 0.0489(11) 0.0796(12) 0.0012(8) 0.0139(9) 0.0087(9)
N1 0.0957(17) 0.0923(18) 0.0569(14) 0.0498(14) 0.0392(13) 0.0256(11)
C1A 0.066(2) 0.064(2) 0.0521(19) 0.0178(16) 0.0271(18) 0.0012(15)
C2A 0.065(2) 0.059(2) 0.0446(17) 0.0215(16) 0.0177(15) -0.0045(14)
C3A 0.077(2) 0.064(2) 0.050(2) 0.0204(17) 0.0270(18) 0.0003(15)
C4A 0.088(3) 0.075(2) 0.0440(18) 0.0262(19) 0.0245(18) 0.0037(16)
C5A 0.072(2) 0.092(3) 0.052(2) 0.0098(19) 0.0116(19) -0.0105(18)
C6A 0.070(3) 0.085(3) 0.065(2) 0.0081(19) 0.0263(19) -0.0012(19)
C7A 0.081(2) 0.079(2) 0.072(2) 0.0014(18) 0.0267(19) -0.0118(18)
C8A 0.101(3) 0.084(3) 0.085(2) 0.014(2) 0.051(2) 0.0154(19)
C9 0.0571(14) 0.0540(16) 0.0499(14) 0.0065(12) 0.0212(12) 0.0020(11)
C10 0.0545(14) 0.0471(15) 0.0481(14) -0.0076(11) 0.0171(12) -0.0010(11)
C11 0.0721(18) 0.078(2) 0.0509(15) -0.0144(15) 0.0268(14) -0.0061(13)
C12 0.0680(19) 0.091(2) 0.073(2) 0.0069(16) 0.0353(16) -0.0131(16)
C13 0.0614(17) 0.082(2) 0.0659(18) 0.0188(14) 0.0204(14) -0.0078(14)
C14 0.0661(17) 0.0721(19) 0.0509(15) 0.0180(14) 0.0208(13) 0.0061(12)
C15 0.0654(17) 0.0543(17) 0.0579(16) -0.0070(13) 0.0181(13) 0.0070(12)
C6B 0.066(2) 0.064(2) 0.0521(19) 0.0178(16) 0.0271(18) 0.0012(15)
C7B 0.066(2) 0.064(2) 0.0521(19) 0.0178(16) 0.0271(18) 0.0012(15)
C1B 0.066(2) 0.064(2) 0.0521(19) 0.0178(16) 0.0271(18) 0.0012(15)
C2B 0.066(2) 0.064(2) 0.0521(19) 0.0178(16) 0.0271(18) 0.0012(15)
C3B 0.066(2) 0.064(2) 0.0521(19) 0.0178(16) 0.0271(18) 0.0012(15)
C4B 0.066(2) 0.064(2) 0.0521(19) 0.0178(16) 0.0271(18) 0.0012(15)
C5B 0.066(2) 0.064(2) 0.0521(19) 0.0178(16) 0.0271(18) 0.0012(15)
C8B 0.066(2) 0.064(2) 0.0521(19) 0.0178(16) 0.0271(18) 0.0012(15)

loop_
_atom_site_type_symbol
_atom_site_label
_atom_site_fract_x
_atom_site_fract_y
_atom_site_fract_z
_atom_site_U_iso_or_equiv
_atom_site_thermal_displace_type
_atom_site_calc_flag
_atom_site_refinement_flags
_atom_site_occupancy
O O1 0.22429(7) -0.0427(3) 0.23258(9) 0.0696(7) Uani . . 1.000
N N1 0.14081(10) 0.0565(5) 0.08648(10) 0.0804(9) Uani . . 1.000
C C1A 0.12806(11) 0.1206(6) 0.01625(9) 0.0610(11) Uani . . 0.869(3)
C C2A 0.16207(10) 0.3042(5) 0.00568(9) 0.0595(11) Uani . . 0.869(3)
C C3A 0.15111(10) 0.3693(4) -0.06272(11) 0.0649(12) Uani . . 0.869(3)
C C4A 0.10612(11) 0.2509(5) -0.12053(8) 0.0717(13) Uani . . 0.869(3)
C C5A 0.07211(10) 0.0673(6) -0.10996(10) 0.0792(14) Uani . . 0.869(3)
C C6A 0.08307(11) 0.0022(5) -0.04157(12) 0.0756(16) Uani . . 0.869(3)
C C7A 0.20928(14) 0.4464(7) 0.06895(17) 0.0812(12) Uani . . 0.869(3)
C C8A 0.18663(15) 0.5678(7) -0.07597(18) 0.0871(16) Uani . . 0.869(3)
C C9 0.11296(10) 0.1723(5) 0.12023(12) 0.0553(8) Uani . . 1.000
C C10 0.12760(10) 0.0941(5) 0.18928(12) 0.0528(8) Uani . . 1.000
C C11 0.09907(11) 0.2087(6) 0.22200(13) 0.0679(10) Uani . . 1.000
C C12 0.05732(12) 0.3965(6) 0.18848(15) 0.0765(11) Uani . . 1.000
C C13 0.04389(11) 0.4728(6) 0.12102(14) 0.0737(11) Uani . . 1.000
C C14 0.07117(10) 0.3638(5) 0.08703(13) 0.0658(10) Uani . . 1.000
C C15 0.17026(11) -0.1194(5) 0.22527(13) 0.0637(10) Uani . . 1.000
C C6B 0.1812(8) 0.377(4) 0.0253(7) 0.0610(11) Uani . . 0.131(3)
C C7B 0.0593(8) -0.096(4) -0.0260(10) 0.0610(11) Uani . . 0.131(3)
C C1B 0.1440(9) 0.194(4) 0.0291(8) 0.0610(11) Uani . . 0.131(3)
C C2B 0.1000(8) 0.091(4) -0.0326(10) 0.0610(11) Uani . . 0.131(3)
C C3B 0.0933(7) 0.172(4) -0.0982(8) 0.0610(11) Uani . . 0.131(3)
C C4B 0.1305(7) 0.355(3) -0.1021(7) 0.0610(11) Uani . . 0.131(3)
C C5B 0.1745(6) 0.457(3) -0.0404(8) 0.0610(11) Uani . . 0.131(3)
C C8B 0.0445(7) 0.065(4) -0.1661(9) 0.0610(11) Uani . . 0.131(3)
H H1 0.16684 -0.05878 0.10922 0.0964 Uiso . . 1.000
H H1A 0.24482 -0.17371 0.24238 0.0836 Uiso . . 1.000
H H8C 0.22583 0.52079 -0.04878 0.1304 Uiso . . 0.869(3)
H H11 0.10832 0.15763 0.26794 0.0813 Uiso . . 1.000
H H12 0.03857 0.47020 0.21140 0.0918 Uiso . . 1.000
H H13 0.01593 0.59991 0.09808 0.0884 Uiso . . 1.000
H H14 0.06171 0.41825 0.04127 0.0790 Uiso . . 1.000
H H15A 0.17367 -0.15338 0.27172 0.0764 Uiso . . 1.000
H H15B 0.15780 -0.28213 0.19786 0.0764 Uiso . . 1.000
H H4A 0.09879 0.29446 -0.16629 0.0860 Uiso . . 0.869(3)
H H5A 0.04201 -0.01196 -0.14864 0.0953 Uiso . . 0.869(3)
H H6A 0.06032 -0.12068 -0.03449 0.0906 Uiso . . 0.869(3)
H H7A 0.24531 0.38724 0.07493 0.1218 Uiso . . 0.869(3)
H H7B 0.20635 0.40668 0.11094 0.1218 Uiso . . 0.869(3)
H H7C 0.20588 0.63470 0.06078 0.1218 Uiso . . 0.869(3)
H H8A 0.18057 0.74134 -0.06220 0.1304 Uiso . . 0.869(3)
H H8B 0.17627 0.56839 -0.12545 0.1304 Uiso . . 0.869(3)
H H4B 0.12604 0.40865 -0.14600 0.0732 Uiso . . 0.131(3)
H H5B 0.19942 0.57989 -0.04293 0.0732 Uiso . . 0.131(3)
H H6B 0.21064 0.44540 0.06659 0.0732 Uiso . . 0.131(3)
H H7D 0.04522 -0.22049 -0.06458 0.0914 Uiso . . 0.131(3)
H H7E 0.02823 0.00255 -0.02709 0.0914 Uiso . . 0.131(3)
H H7F 0.07823 -0.19112 0.01807 0.0914 Uiso . . 0.131(3)
H H8D 0.04325 -0.12510 -0.16349 0.0914 Uiso . . 0.131(3)
H H8E 0.04981 0.11462 -0.20581 0.0914 Uiso . . 0.131(3)
H H8F 0.00953 0.13853 -0.17175 0.0914 Uiso . . 0.131(3)

loop_
_atom_type_symbol
_atom_type_description
_atom_type_scat_dispersion_real
_atom_type_scat_dispersion_imag
_atom_type_scat_source
C C 0.0033 0.0016 'International Tables Vol C Tables 4.2.6.8 and 6.1.1.4'
H H 0.0000 0.0000 'International Tables Vol C Tables 4.2.6.8 and 6.1.1.4'
N N 0.0061 0.0033 'International Tables Vol C Tables 4.2.6.8 and 6.1.1.4'
O O 0.0106 0.0060 'International Tables Vol C Tables 4.2.6.8 and 6.1.1.4'

loop_
_geom_angle_atom_site_label_1
_geom_angle_atom_site_label_2
_geom_angle_atom_site_label_3
_geom_angle_site_symmetry_1
_geom_angle_site_symmetry_2
_geom_angle_site_symmetry_3
_geom_angle
_geom_angle_publ_flag
C15 O1 H1A . . . 109.00 no
C1B N1 C9 . . . 120.2(9) no
C1A N1 C9 . . . 122.6(2) no
C1B N1 H1 . . . 116.00 no
C1A N1 H1 . . . 119.00 no
C9 N1 H1 . . . 119.00 no
N1 C1A C6A . . . 121.5(3) no
C2A C1A C6A . . . 120.00(19) no
N1 C1A C2A . . . 118.5(2) no
C2B C1B C6B . . . 120.2(16) no
N1 C1B C2B . . . 105.3(17) no
N1 C1B C6B . . . 134.4(14) no
C1A C2A C3A . . . 120.0(2) no
C3A C2A C7A . . . 119.9(2) no
C1A C2A C7A . . . 120.0(2) no
C1B C2B C7B . . . 118.3(18) no
C1B C2B C3B . . . 120(2) no
C3B C2B C7B . . . 121.8(18) no
C2A C3A C4A . . . 120.0(2) no
C4A C3A C8A . . . 118.7(2) no
C2A C3A C8A . . . 121.4(2) no
C2B C3B C4B . . . 120.1(16) no
C2B C3B C8B . . . 120.2(18) no
C4B C3B C8B . . . 119.7(14) no
C3A C4A C5A . . . 120.01(18) no
C3B C4B C5B . . . 120.0(14) no
C4A C5A C6A . . . 120.0(2) no
C4B C5B C6B . . . 120.1(16) no
C1A C6A C5A . . . 120.0(3) no
C1B C6B C5B . . . 119.9(15) no
N1 C9 C10 . . . 118.8(2) no
C10 C9 C14 . . . 119.5(2) no
N1 C9 C14 . . . 121.7(2) no
C9 C10 C11 . . . 118.2(2) no
C11 C10 C15 . . . 120.7(2) no
C9 C10 C15 . . . 120.9(2) no
C10 C11 C12 . . . 121.9(2) no
C11 C12 C13 . . . 119.1(3) no
C12 C13 C14 . . . 120.6(3) no
C9 C14 C13 . . . 120.7(2) no
O1 C15 C10 . . . 110.6(2) no
C3A C4A H4A . . . 120.00 no
C5A C4A H4A . . . 120.00 no
C5B C4B H4B . . . 120.00 no
C3B C4B H4B . . . 120.00 no
C4A C5A H5A . . . 120.00 no
C6A C5A H5A . . . 120.00 no
C4B C5B H5B . . . 120.00 no
C6B C5B H5B . . . 120.00 no
C5A C6A H6A . . . 120.00 no
C1A C6A H6A . . . 120.00 no
C1B C6B H6B . . . 120.00 no
C5B C6B H6B . . . 120.00 no
C2A C7A H7C . . . 109.00 no
C2A C7A H7B . . . 109.00 no
C2A C7A H7A . . . 109.00 no
H7B C7A H7C . . . 109.00 no
H7A C7A H7B . . . 109.00 no
H7A C7A H7C . . . 109.00 no
C2B C7B H7D . . . 110.00 no
H7E C7B H7F . . . 109.00 no
C2B C7B H7E . . . 110.00 no
C2B C7B H7F . . . 110.00 no
H7D C7B H7E . . . 109.00 no
H7D C7B H7F . . . 109.00 no
C3A C8A H8C . . . 109.00 no
H8A C8A H8B . . . 109.00 no
C3A C8A H8B . . . 109.00 no
C3A C8A H8A . . . 109.00 no
H8A C8A H8C . . . 109.00 no
H8B C8A H8C . . . 109.00 no
C3B C8B H8F . . . 109.00 no
C3B C8B H8D . . . 110.00 no
C3B C8B H8E . . . 110.00 no
H8E C8B H8F . . . 109.00 no
H8D C8B H8F . . . 109.00 no
H8D C8B H8E . . . 110.00 no
C10 C11 H11 . . . 119.00 no
C12 C11 H11 . . . 119.00 no
C11 C12 H12 . . . 120.00 no
C13 C12 H12 . . . 120.00 no
C12 C13 H13 . . . 120.00 no
C14 C13 H13 . . . 120.00 no
C9 C14 H14 . . . 120.00 no
C13 C14 H14 . . . 120.00 no
O1 C15 H15B . . . 110.00 no
H15A C15 H15B . . . 108.00 no
C10 C15 H15A . . . 110.00 no
C10 C15 H15B . . . 110.00 no
O1 C15 H15A . . . 110.00 no

loop_
_geom_bond_atom_site_label_1
_geom_bond_atom_site_label_2
_geom_bond_site_symmetry_1
_geom_bond_site_symmetry_2
_geom_bond_distance
_geom_bond_publ_flag
O1 C15 . . 1.435(4) no
O1 H1A . . 0.8200 no
N1 C1A . . 1.413(3) no
N1 C1B . . 1.448(19) no
N1 C9 . . 1.389(4) no
N1 H1 . . 0.8600 no
C1A C2A . . 1.390(4) no
C1A C6A . . 1.390(3) no
C1B C6B . . 1.39(3) no
C1B C2B . . 1.39(3) no
C2A C3A . . 1.390(3) no
C2A C7A . . 1.526(4) no
C2B C7B . . 1.50(3) no
C2B C3B . . 1.39(3) no
C3A C8A . . 1.497(5) no
C3A C4A . . 1.390(3) no
C3B C8B . . 1.52(2) no
C3B C4B . . 1.39(3) no
C4A C5A . . 1.390(4) no
C4B C5B . . 1.39(2) no
C5A C6A . . 1.390(3) no
C5B C6B . . 1.39(2) no
C9 C14 . . 1.392(4) no
C9 C10 . . 1.395(3) no
C10 C15 . . 1.491(4) no
C10 C11 . . 1.384(4) no
C11 C12 . . 1.379(4) no
C12 C13 . . 1.368(4) no
C13 C14 . . 1.367(4) no
C4A H4A . . 0.9300 no
C4B H4B . . 0.9300 no
C5A H5A . . 0.9300 no
C5B H5B . . 0.9300 no
C6A H6A . . 0.9300 no
C6B H6B . . 0.9300 no
C7A H7B . . 0.9600 no
C7A H7A . . 0.9600 no
C7A H7C . . 0.9600 no
C7B H7F . . 0.9600 no
C7B H7D . . 0.9600 no
C7B H7E . . 0.9600 no
C8A H8B . . 0.9600 no
C8A H8A . . 0.9600 no
C8A H8C . . 0.9600 no
C8B H8D . . 0.9600 no
C8B H8F . . 0.9600 no
C8B H8E . . 0.9600 no
C11 H11 . . 0.9300 no
C12 H12 . . 0.9300 no
C13 H13 . . 0.9300 no
C14 H14 . . 0.9300 no
C15 H15B . . 0.9700 no
C15 H15A . . 0.9700 no

loop_
_geom_contact_atom_site_label_1
_geom_contact_atom_site_label_2
_geom_contact_distance
_geom_contact_site_symmetry_1
_geom_contact_site_symmetry_2
_geom_contact_publ_flag
O1 N1 2.904(3) . . no
O1 C15 3.307(3) . 6_555 no
O1 O1 2.796(2) . 6_545 no
O1 O1 2.796(2) . 6_555 no
O1 H1 2.3500 . . no
O1 H1A 2.0000 . 6_555 no
N1 O1 2.904(3) . . no
N1 H7B 2.3700 . . no
N1 H15B 2.7900 . . no
N1 H7E 2.8600 . . no
N1 H7F 2.0500 . . no
C2B C14 3.30(2) . . no
C6A C14 3.439(4) . . no
C7A C9 3.530(5) . . no
C7B C9 3.073(19) . . no
C7B C14 3.55(2) . 1_545 no
C7B C14 3.25(2) . . no
C7B C13 3.17(2) . 3_555 no
C7B C14 3.38(2) . 3_555 no
C8B C12 3.44(2) . 3_555 no
C8B C8B 3.24(2) . 2_554 no
C9 C7B 3.073(19) . . no
C9 C7A 3.530(5) . . no
C12 C8B 3.44(2) . 3_555 no
C13 C7B 3.17(2) . 3_555 no
C14 C7B 3.25(2) . . no
C14 C7B 3.38(2) . 3_555 no
C14 C7B 3.55(2) . 1_565 no
C14 C6A 3.439(4) . . no
C14 C2B 3.30(2) . . no
C15 O1 3.307(3) . 6_545 no
C1A H7C 3.0600 . 1_545 no
C1A H14 2.5700 . . no
C1B H14 2.6000 . . no
C2B H14 2.7900 . . no
C5A H13 3.0000 . 3_565 no
C5A H8A 3.0600 . 1_545 no
C6A H13 3.0800 . 3_565 no
C6A H14 2.9700 . . no
C7A H8C 2.7800 . . no
C7A H1 3.0700 . . no
C7A H8C 3.0700 . 7_555 no
C7A H8A 2.9400 . . no
C7A H1 3.0300 . 1_565 no
C7B H1 2.9700 . . no
C7B H8D 2.7700 . . no
C7B H7E 3.0900 . 3_555 no
C7B H14 2.8200 . 1_545 no
C7B H14 2.9500 . . no
C7B H8F 3.0000 . . no
C8A H7A 2.9200 . 7_555 no
C8A H7C 2.7400 . . no
C8A H7A 2.9900 . . no
C8B H8F 3.0900 . 2_554 no
C8B H11 2.9100 . 4_554 no
C8B H12 3.0500 . 3_565 no
C8B H8E 2.7300 . 2_554 no
C8B H7D 2.6000 . . no
C9 H7B 2.8600 . . no
C9 H7E 3.0100 . . no
C9 H7F 2.6600 . . no
C11 H8E 2.9500 . 4_555 no
C12 H5A 3.0700 . 3_555 no
C12 H8D 2.8400 . 3_555 no
C12 H15B 3.0700 . 1_565 no
C12 H7D 2.9100 . 3_555 no
C12 H8F 2.8700 . 3_565 no
C13 H6A 3.0800 . 3_555 no
C13 H8F 2.9200 . 3_565 no
C13 H15B 2.9700 . 1_565 no
C13 H7D 2.4600 . 3_555 no
C14 H15B 3.0000 . 1_565 no
C14 H7E 2.8200 . . no
C14 H7F 2.7400 . 1_565 no
C14 H7D 3.0100 . 3_555 no
C14 H7E 2.9900 . 3_555 no
C15 H1 2.4600 . . no
C15 H1A 3.0300 . 6_555 no
H1 C15 2.4600 . . no
H1 H7C 2.3600 . 1_545 no
H1 H15B 2.3200 . . no
H1 H7B 2.5600 . . no
H1 H7F 2.3500 . . no
H1 C7A 3.0300 . 1_545 no
H1 C7A 3.0700 . . no
H1 C7B 2.9700 . . no
H1 O1 2.3500 . . no
H1A O1 2.0000 . 6_545 no
H1A H1A 2.5400 . 6_545 no
H1A H1A 2.5400 . 6_555 no
H1A C15 3.0300 . 6_545 no
H4A H8B 2.2900 . . no
H4B H8E 2.3500 . . no
H5A C12 3.0700 . 3_555 no
H6A C13 3.0800 . 3_555 no
H7A C8A 2.9900 . . no
H7A H8C 2.3500 . 7_555 no
H7A C8A 2.9200 . 7_555 no
H7A H8C 2.5400 . . no
H7B N1 2.3700 . . no
H7B H1 2.5600 . . no
H7B C9 2.8600 . . no
H7C C1A 3.0600 . 1_565 no
H7C C8A 2.7400 . . no
H7C H1 2.3600 . 1_565 no
H7C H8A 2.4500 . . no
H7D H13 2.4000 . 3_555 no
H7D C14 3.0100 . 3_555 no
H7D H8D 2.1500 . . no
H7D C12 2.9100 . 3_555 no
H7D C8B 2.6000 . . no
H7D C13 2.4600 . 3_555 no
H7E C14 2.8200 . . no
H7E H14 2.4700 . . no
H7E C9 3.0100 . . no
H7E N1 2.8600 . . no
H7E C14 2.9900 . 3_555 no
H7E H13 2.4500 . 3_565 no
H7E C7B 3.0900 . 3_555 no
H7E H7E 2.3000 . 3_555 no
H7F C9 2.6600 . . no
H7F C14 2.7400 . 1_545 no
H7F N1 2.0500 . . no
H7F H1 2.3500 . . no
H7F H14 2.1200 . 1_545 no
H8A H7C 2.4500 . . no
H8A C5A 3.0600 . 1_565 no
H8A C7A 2.9400 . . no
H8B H4A 2.2900 . . no
H8B H11 2.5500 . 4_564 no
H8C C7A 2.7800 . . no
H8C H7A 2.5400 . . no
H8C C7A 3.0700 . 7_555 no
H8C H7A 2.3500 . 7_555 no
H8D C12 2.8400 . 3_555 no
H8D C7B 2.7700 . . no
H8D H7D 2.1500 . . no
H8D H12 2.6000 . 3_555 no
H8E H8E 2.4400 . 2_554 no
H8E H4B 2.3500 . . no
H8E C8B 2.7300 . 2_554 no
H8E C11 2.9500 . 4_554 no
H8E H11 2.3400 . 4_554 no
H8E H8F 2.3400 . 2_554 no
H8F C12 2.8700 . 3_565 no
H8F C13 2.9200 . 3_565 no
H8F C7B 3.0000 . . no
H8F C8B 3.0900 . 2_554 no
H8F H8E 2.3400 . 2_554 no
H8F H12 2.2900 . 3_565 no
H8F H13 2.3900 . 3_565 no
H11 H15A 2.3200 . . no
H11 H8E 2.3400 . 4_555 no
H11 H8B 2.5500 . 4_565 no
H11 C8B 2.9100 . 4_555 no
H12 H8D 2.6000 . 3_555 no
H12 C8B 3.0500 . 3_565 no
H12 H8F 2.2900 . 3_565 no
H13 C5A 3.0000 . 3_565 no
H13 C6A 3.0800 . 3_565 no
H13 H8F 2.3900 . 3_565 no
H13 H7D 2.4000 . 3_555 no
H13 H7E 2.4500 . 3_565 no
H14 C1A 2.5700 . . no
H14 C2B 2.7900 . . no
H14 C6A 2.9700 . . no
H14 C1B 2.6000 . . no
H14 H7F 2.1200 . 1_565 no
H14 H7E 2.4700 . . no
H14 C7B 2.9500 . . no
H14 C7B 2.8200 . 1_565 no
H15A H11 2.3200 . . no
H15B C13 2.9700 . 1_545 no
H15B C14 3.0000 . 1_545 no
H15B H1 2.3200 . . no
H15B C12 3.0700 . 1_545 no
H15B N1 2.7900 . . no

loop_
_geom_hbond_atom_site_label_D
_geom_hbond_atom_site_label_H
_geom_hbond_atom_site_label_A
_geom_hbond_site_symmetry_A
_geom_hbond_distance_DH
_geom_hbond_distance_HA
_geom_hbond_distance_DA
_geom_hbond_angle_DHA
_geom_hbond_publ_flag
N1 H1 O1 . 0.86 2.35 2.904(3) 123 yes
O1 H1A O1 6_545 0.82 2.00 2.796(2) 163 yes
C8A H8A Cg1 1_565 0.96 2.88 3.783(4) 157 yes
C15 H15B Cg2 1_545 0.97 2.77 3.634(3) 148 yes

loop_
_geom_torsion_atom_site_label_1
_geom_torsion_atom_site_label_2
_geom_torsion_atom_site_label_3
_geom_torsion_atom_site_label_4
_geom_torsion_site_symmetry_1
_geom_torsion_site_symmetry_2
_geom_torsion_site_symmetry_3
_geom_torsion_site_symmetry_4
_geom_torsion
_geom_torsion_publ_flag
C9 N1 C1A C2A . . . . 98.1(3) no
C9 N1 C1A C6A . . . . -82.7(4) no
C1A N1 C9 C10 . . . . 179.0(3) no
C1A N1 C9 C14 . . . . -1.2(4) no
N1 C1A C2A C3A . . . . 179.2(3) no
N1 C1A C2A C7A . . . . -4.4(4) no
C6A C1A C2A C3A . . . . 0.0(4) no
C6A C1A C2A C7A . . . . 176.4(3) no
N1 C1A C6A C5A . . . . -179.2(3) no
C2A C1A C6A C5A . . . . 0.0(4) no
C1A C2A C3A C4A . . . . 0.0(4) no
C1A C2A C3A C8A . . . . 179.5(3) no
C7A C2A C3A C4A . . . . -176.4(3) no
C7A C2A C3A C8A . . . . 3.1(4) no
C2A C3A C4A C5A . . . . 0.0(4) no
C8A C3A C4A C5A . . . . -179.5(3) no
C3A C4A C5A C6A . . . . 0.0(4) no
C4A C5A C6A C1A . . . . 0.0(4) no
N1 C9 C10 C11 . . . . -179.3(3) no
N1 C9 C10 C15 . . . . -3.0(4) no
C14 C9 C10 C11 . . . . 0.9(4) no
C14 C9 C10 C15 . . . . 177.2(2) no
N1 C9 C14 C13 . . . . 179.3(3) no
C10 C9 C14 C13 . . . . -0.9(4) no
C9 C10 C11 C12 . . . . -0.3(4) no
C15 C10 C11 C12 . . . . -176.5(3) no
C9 C10 C15 O1 . . . . 62.0(3) no
C11 C10 C15 O1 . . . . -121.8(3) no
C10 C11 C12 C13 . . . . -0.3(5) no
C11 C12 C13 C14 . . . . 0.4(5) no
C12 C13 C14 C9 . . . . 0.3(4) no
